data_7240452
loop_
_publ_author_name
'Mian, Mohammad Rasel'
'Afrin, Unjila'
'Iguchi, Hiroaki'
'Takaishi, Shinya'
'Yoshida, Takefumi'
'Miyamoto, Tatsuya'
'Okamoto, Hiroshi'
'Tanaka, Hisaaki'
'Kuroda, Shin-ichi'
'Yamashita, Masahiro'

_publ_section_title
;
 Conductive zigzag Pd(III)--Br chain complex realized by
 multiple-hydrogen-bond approach
;
_journal_name_full CrystEngComm
_journal_paper_doi 10.1039/D0CE00332H
_journal_year 2020
_chemical_absolute_configuration rmad
_chemical_formula_moiety 'C8 H24 Br N4 O4 Pd 2+, S O4 2-, 3(O H2)'
_chemical_formula_sum 'C8 H30 Br N4 O11 Pd S'
_chemical_formula_weight 576.73
_space_group_crystal_system orthorhombic
_space_group_IT_number 19
_space_group_name_Hall 'P 2ac 2ab'
_space_group_name_H-M_alt 'P 21 21 21'
_atom_sites_solution_hydrogens mixed
_atom_sites_solution_primary direct
_atom_sites_solution_secondary difmap
_audit_creation_method SHELXL-2018/3
_audit_update_record
;
2020-04-23 deposited with the CCDC.	2020-05-05 downloaded from the CCDC.
;
_cell_angle_alpha 90
_cell_angle_beta 90
_cell_angle_gamma 90
_cell_formula_units_Z 4
_cell_length_a 8.4228(3)
_cell_length_b 10.2975(3)
_cell_length_c 21.9679(6)
_cell_measurement_reflns_used 5713
_cell_measurement_temperature 93(2)
_cell_measurement_theta_max 29.5710
_cell_measurement_theta_min 2.5700
_cell_volume 1905.36(10)
_computing_cell_refinement 'CrysAlisPro 1.171.40.61a (Rigaku OD, 2019)'
_computing_data_collection 'CrysAlisPro 1.171.40.61a (Rigaku OD, 2019)'
_computing_data_reduction 'CrysAlisPro 1.171.40.61a (Rigaku OD, 2019)'
_computing_molecular_graphics 'Yadokari-XG (Wakita, Nemoto et al., 2009)'
_computing_publication_material 'Yadokari-XG (Wakita, Nemoto et al., 2009)'
_computing_structure_refinement 'SHELXL-2018/3 (Sheldrick, 2018)'
_computing_structure_solution Sir2019
_diffrn_ambient_temperature 93(2)
_diffrn_detector 'Hybrid Pixel Array Detector'
_diffrn_detector_area_resol_mean 10.0000
_diffrn_measured_fraction_theta_full 0.999
_diffrn_measured_fraction_theta_max 0.904
_diffrn_measurement_device_type 'XtaLAB AFC10 (RCD3): fixed-chi single'
_diffrn_measurement_method 'phi and omega scans'
_diffrn_radiation_type MoK\a
_diffrn_radiation_wavelength 0.71073
_diffrn_reflns_av_R_equivalents 0.0205
_diffrn_reflns_av_unetI/netI 0.0280
_diffrn_reflns_Laue_measured_fraction_full 0.999
_diffrn_reflns_Laue_measured_fraction_max 0.904
_diffrn_reflns_limit_h_max 11
_diffrn_reflns_limit_h_min -11
_diffrn_reflns_limit_k_max 14
_diffrn_reflns_limit_k_min -12
_diffrn_reflns_limit_l_max 28
_diffrn_reflns_limit_l_min -29
_diffrn_reflns_number 12855
_diffrn_reflns_point_group_measured_fraction_full 0.999
_diffrn_reflns_point_group_measured_fraction_max 0.852
_diffrn_reflns_theta_full 25.242
_diffrn_reflns_theta_max 29.666
_diffrn_reflns_theta_min 2.590
_diffrn_source 'Rotating-anode X-ray tube'
_exptl_absorpt_coefficient_mu 3.241
_exptl_absorpt_correction_T_max 1.00000
_exptl_absorpt_correction_T_min 0.91231
_exptl_absorpt_correction_type multi-scan
_exptl_absorpt_process_details
;
CrysAlisPro 1.171.40.61a (Rigaku Oxford Diffraction, 2019)
Empirical absorption correction using spherical harmonics,
 implemented in SCALE3 ABSPACK scaling algorithm.
;
_exptl_crystal_colour brown
_exptl_crystal_density_diffrn 2.010
_exptl_crystal_description needle
_exptl_crystal_F_000 1164
_exptl_crystal_size_max 0.150
_exptl_crystal_size_mid 0.030
_exptl_crystal_size_min 0.020
_refine_diff_density_max 1.356
_refine_diff_density_min -0.654
_refine_diff_density_rms 0.095
_refine_ls_abs_structure_details
;
 Flack x determined using 1572 quotients [(I+)-(I-)]/[(I+)+(I-)]
 (Parsons, Flack and Wagner, Acta Cryst. B69 (2013) 249-259).
;
_refine_ls_abs_structure_Flack 0.008(5)
_refine_ls_extinction_method none
_refine_ls_goodness_of_fit_ref 1.039
_refine_ls_hydrogen_treatment mixed
_refine_ls_matrix_type full
_refine_ls_number_parameters 263
_refine_ls_number_reflns 4590
_refine_ls_number_restraints 9
_refine_ls_restrained_S_all 1.039
_refine_ls_R_factor_all 0.0299
_refine_ls_R_factor_gt 0.0255
_refine_ls_shift/su_max 0.002
_refine_ls_shift/su_mean 0.000
_refine_ls_structure_factor_coef Fsqd
_refine_ls_weighting_details 'w=1/[\s^2^(Fo^2^)+(0.0150P)^2^+2.7450P] where P=(Fo^2^+2Fc^2^)/3'
_refine_ls_weighting_scheme calc
_refine_ls_wR_factor_gt 0.0508
_refine_ls_wR_factor_ref 0.0519
_reflns_Friedel_coverage 0.661
_reflns_Friedel_fraction_full 1.000
_reflns_Friedel_fraction_max 0.784
_reflns_number_gt 4212
_reflns_number_total 4590
_reflns_threshold_expression 'I > 2\s(I)'
_cod_data_source_file d0ce00332h2.cif
_cod_data_source_block 200328RaselPdBrSO4_2-93K
_cod_database_code 7240452
_shelx_shelxl_version_number 2018/3
_shelx_space_group_comment
;
The symmetry employed for this shelxl refinement is uniquely defined
by the following loop, which should always be used as a source of
symmetry information in preference to the above space-group names.
They are only intended as comments.
;
_shelx_estimated_absorpt_t_min 0.642
_shelx_estimated_absorpt_t_max 0.938
_oxdiff_exptl_absorpt_empirical_full_min 0.896
_oxdiff_exptl_absorpt_empirical_full_max 1.138
_oxdiff_exptl_absorpt_empirical_details
;
Empirical correction (ABSPACK) includes:
- Absorption correction using spherical harmonics
- Frame scaling
;

loop_
_space_group_symop_operation_xyz
'x, y, z'
'-x+1/2, -y, z+1/2'
'x+1/2, -y+1/2, -z'
'-x, y+1/2, -z+1/2'

loop_
_atom_site_label
_atom_site_type_symbol
_atom_site_fract_x
_atom_site_fract_y
_atom_site_fract_z
_atom_site_U_iso_or_equiv
_atom_site_adp_type
_atom_site_occupancy
_atom_site_site_symmetry_order
_atom_site_calc_flag
_atom_site_refinement_flags_posn
_atom_site_refinement_flags_adp
_atom_site_refinement_flags_occupancy
_atom_site_disorder_assembly
_atom_site_disorder_group
O1 O -0.0528(4) 0.5724(3) 0.54182(13) 0.0125(7) Uani 1 1 d . . . . .
H1B H -0.147808 0.548334 0.539219 0.019 Uiso 1 1 calc R U . . .
C1 C -0.0473(5) 0.7085(4) 0.55377(18) 0.0107(9) Uani 1 1 d . . . . .
H1C H -0.154743 0.745897 0.548529 0.013 Uiso 1 1 calc R U . . .
H1D H 0.024286 0.750877 0.524058 0.013 Uiso 1 1 calc R U . . .
C2 C 0.0115(5) 0.7363(4) 0.61830(14) 0.0071(7) Uani 1 1 d . . . . .
H2C H 0.023530 0.832400 0.622752 0.009 Uiso 1 1 calc R U . . .
C3 C 0.1702(5) 0.6736(4) 0.63381(17) 0.0070(8) Uani 1 1 d . . . . .
H3C H 0.159700 0.577427 0.629166 0.008 Uiso 1 1 calc R U . . .
C4 C 0.3020(5) 0.7210(5) 0.59162(18) 0.0137(9) Uani 1 1 d . . . . .
H4D H 0.278375 0.693098 0.549463 0.016 Uiso 1 1 calc R U . . .
H4C H 0.304797 0.817130 0.592203 0.016 Uiso 1 1 calc R U . . .
O2 O 0.4528(4) 0.6724(3) 0.60890(13) 0.0148(6) Uani 1 1 d . . . . .
H2B H 0.493927 0.722446 0.634677 0.022 Uiso 1 1 calc R U . . .
N1 N -0.1051(4) 0.6912(3) 0.66461(14) 0.0057(7) Uani 1 1 d . . . . .
H1 H -0.135434 0.608196 0.656412 0.007 Uiso 1 1 calc R U . . .
H1A H -0.192871 0.742684 0.663907 0.007 Uiso 1 1 calc R U . . .
N2 N 0.2080(4) 0.7033(3) 0.69881(14) 0.0062(7) Uani 1 1 d . . . . .
H2 H 0.254275 0.782979 0.701668 0.007 Uiso 1 1 calc R U . . .
H2A H 0.276984 0.643242 0.713753 0.007 Uiso 1 1 calc R U . . .
Pd1 Pd 0.00058(4) 0.70020(3) 0.74812(2) 0.00422(7) Uani 1 1 d . . . . .
Br1 Br -0.01483(4) 0.95095(4) 0.74373(2) 0.00695(8) Uani 1 1 d . . . . .
O3 O -0.3290(4) 0.8774(3) 0.89504(14) 0.0166(7) Uani 1 1 d . . . . .
H3B H -0.357216 0.899661 0.859878 0.025 Uiso 1 1 calc R U . . .
C5 C -0.3171(5) 0.7403(4) 0.89797(18) 0.0115(9) Uani 1 1 d . . . . .
H5 H -0.416049 0.701614 0.881738 0.014 Uiso 1 1 calc R U . . .
H5A H -0.307106 0.713684 0.941105 0.014 Uiso 1 1 calc R U . . .
C6 C -0.1763(5) 0.6867(4) 0.86237(17) 0.0078(8) Uani 1 1 d . . . . .
H6 H -0.164330 0.592647 0.872752 0.009 Uiso 1 1 calc R U . . .
C7 C -0.0201(5) 0.7552(4) 0.87718(15) 0.0085(8) Uani 1 1 d . . . . .
H7 H -0.037062 0.850947 0.873465 0.010 Uiso 1 1 calc R U . . .
C8 C 0.0367(5) 0.7260(4) 0.94155(17) 0.0124(9) Uani 1 1 d . . . . .
H8 H 0.142158 0.766099 0.948064 0.015 Uiso 1 1 calc R U . . .
H8A H -0.038219 0.764348 0.971279 0.015 Uiso 1 1 calc R U . . .
O4 O 0.0471(4) 0.5901(3) 0.95119(14) 0.0175(7) Uani 1 1 d . . . . .
H4B H 0.142905 0.568426 0.954276 0.026 Uiso 1 1 calc R U . . .
N3 N -0.2078(4) 0.6972(3) 0.79564(14) 0.0062(7) Uani 1 1 d . . . . .
H3 H -0.263412 0.771125 0.787928 0.007 Uiso 1 1 calc R U . . .
H3A H -0.267523 0.628428 0.783285 0.007 Uiso 1 1 calc R U . . .
N4 N 0.1019(4) 0.7154(3) 0.83175(14) 0.0063(7) Uani 1 1 d . . . . .
H4 H 0.144635 0.637684 0.842707 0.008 Uiso 1 1 calc R U . . .
H4A H 0.181243 0.775322 0.830690 0.008 Uiso 1 1 calc R U . . .
O5 O 0.4142(4) 0.4609(5) 0.72521(13) 0.0333(9) Uani 1 1 d . . . . .
S1 S 0.45426(11) 0.44745(11) 0.78991(4) 0.00790(19) Uani 1 1 d . . . . .
O6 O 0.3799(4) 0.5478(4) 0.82688(17) 0.0292(8) Uani 1 1 d . . . . .
O7 O 0.3965(4) 0.3184(4) 0.81006(18) 0.0297(9) Uani 1 1 d . . . . .
O8 O 0.6284(3) 0.4518(3) 0.79776(13) 0.0140(6) Uani 1 1 d . . . . .
O9 O 0.7035(3) 0.4404(3) 0.65552(13) 0.0124(6) Uani 1 1 d D . . . .
O10 O 0.6355(3) 0.5263(3) 0.53552(13) 0.0142(7) Uani 1 1 d D . . . .
O11 O 0.6600(5) 0.0063(6) 0.54876(17) 0.0513(15) Uani 1 1 d D . . . .
H9A H 0.665(5) 0.450(5) 0.6225(13) 0.019(13) Uiso 1 1 d D . . . .
H10A H 0.572(6) 0.577(5) 0.552(3) 0.05(2) Uiso 1 1 d D . . . .
H9B H 0.635(5) 0.450(6) 0.6824(17) 0.039(18) Uiso 1 1 d D . . . .
H11B H 0.592(6) -0.013(7) 0.524(2) 0.07(2) Uiso 1 1 d D . . . .
H10B H 0.582(7) 0.491(6) 0.509(2) 0.07(3) Uiso 1 1 d D . . . .
H11A H 0.622(8) 0.026(8) 0.5817(18) 0.08(3) Uiso 1 1 d D . . . .

loop_
_atom_site_aniso_label
_atom_site_aniso_U_11
_atom_site_aniso_U_22
_atom_site_aniso_U_33
_atom_site_aniso_U_23
_atom_site_aniso_U_13
_atom_site_aniso_U_12
O1 0.0083(14) 0.0156(17) 0.0136(14) -0.0055(11) -0.0007(11) 0.0000(12)
C1 0.010(2) 0.013(2) 0.0089(18) 0.0008(15) -0.0012(16) -0.0005(17)
C2 0.0074(19) 0.0070(18) 0.0069(14) 0.0013(13) 0.0006(17) -0.0018(18)
C3 0.0087(19) 0.006(2) 0.0061(17) -0.0018(16) -0.0003(15) -0.0002(16)
C4 0.009(2) 0.025(3) 0.0076(18) -0.0017(17) -0.0010(16) -0.0016(19)
O2 0.0060(14) 0.0220(17) 0.0164(14) -0.0100(13) 0.0004(11) -0.0003(13)
N1 0.0044(17) 0.0068(18) 0.0058(15) -0.0004(13) -0.0030(13) -0.0008(13)
N2 0.0063(18) 0.0066(19) 0.0055(15) -0.0007(12) 0.0000(13) -0.0005(13)
Pd1 0.00436(11) 0.00393(12) 0.00438(11) -0.00002(9) 0.00002(12) 0.00000(9)
Br1 0.00784(15) 0.00399(15) 0.00903(14) -0.00008(15) -0.00014(15) -0.00014(17)
O3 0.0172(17) 0.0144(18) 0.0182(15) -0.0056(14) 0.0016(13) 0.0035(14)
C5 0.010(2) 0.013(2) 0.0117(19) -0.0006(17) 0.0033(16) -0.0030(18)
C6 0.010(2) 0.007(2) 0.0065(17) 0.0016(15) 0.0010(15) -0.0010(17)
C7 0.009(2) 0.010(2) 0.0061(15) 0.0010(13) 0.0014(16) 0.0015(18)
C8 0.012(2) 0.018(2) 0.0074(17) -0.0004(16) -0.0020(16) 0.0007(18)
O4 0.0119(15) 0.0240(18) 0.0167(14) 0.0118(12) -0.0015(13) 0.0022(13)
N3 0.0059(17) 0.0066(19) 0.0062(15) -0.0002(13) 0.0004(13) -0.0010(13)
N4 0.0057(17) 0.0058(17) 0.0072(15) 0.0017(13) -0.0001(14) 0.0006(13)
O5 0.0188(17) 0.072(3) 0.0090(15) 0.0004(19) 0.0019(13) 0.000(2)
S1 0.0059(4) 0.0083(4) 0.0095(4) 0.0002(4) -0.0004(3) -0.0003(4)
O6 0.0163(16) 0.027(2) 0.044(2) -0.019(2) -0.0055(15) 0.0073(17)
O7 0.0117(17) 0.028(2) 0.049(2) 0.0231(18) -0.0094(16) -0.0064(15)
O8 0.0057(13) 0.0093(15) 0.0271(16) 0.0033(15) -0.0012(12) 0.0013(14)
O9 0.0093(14) 0.0177(17) 0.0102(14) 0.0018(14) -0.0001(12) 0.0026(14)
O10 0.0093(14) 0.0173(19) 0.0161(15) -0.0062(14) -0.0012(12) -0.0004(13)
O11 0.026(2) 0.113(5) 0.0153(17) -0.015(2) 0.0029(16) -0.033(2)

loop_
_atom_type_symbol
_atom_type_description
_atom_type_scat_dispersion_real
_atom_type_scat_dispersion_imag
_atom_type_scat_source
C C 0.0033 0.0016 'International Tables Vol C Tables 4.2.6.8 and 6.1.1.4'
H H 0.0000 0.0000 'International Tables Vol C Tables 4.2.6.8 and 6.1.1.4'
N N 0.0061 0.0033 'International Tables Vol C Tables 4.2.6.8 and 6.1.1.4'
O O 0.0106 0.0060 'International Tables Vol C Tables 4.2.6.8 and 6.1.1.4'
S S 0.1246 0.1234 'International Tables Vol C Tables 4.2.6.8 and 6.1.1.4'
Br Br -0.2901 2.4595 'International Tables Vol C Tables 4.2.6.8 and 6.1.1.4'
Pd Pd -0.9988 1.0072 'International Tables Vol C Tables 4.2.6.8 and 6.1.1.4'

loop_
_geom_angle_atom_site_label_1
_geom_angle_atom_site_label_2
_geom_angle_atom_site_label_3
_geom_angle
_geom_angle_site_symmetry_1
_geom_angle_site_symmetry_3
_geom_angle_publ_flag
O1 C1 C2 111.4(3) . . ?
N1 C2 C3 107.1(3) . . ?
N1 C2 C1 111.2(3) . . ?
C3 C2 C1 114.4(3) . . ?
N2 C3 C2 108.3(3) . . ?
N2 C3 C4 111.1(3) . . ?
C2 C3 C4 111.6(3) . . ?
O2 C4 C3 112.1(3) . . ?
C2 N1 Pd1 108.2(2) . . ?
C3 N2 Pd1 108.6(2) . . ?
N4 Pd1 N1 177.94(15) . . ?
N4 Pd1 N3 84.25(13) . . ?
N1 Pd1 N3 94.82(13) . . ?
N4 Pd1 N2 96.80(13) . . ?
N1 Pd1 N2 84.13(13) . . ?
N3 Pd1 N2 178.94(15) . . ?
N4 Pd1 Br1 89.68(10) . 4_546 ?
N1 Pd1 Br1 92.15(10) . 4_546 ?
N3 Pd1 Br1 89.39(10) . 4_546 ?
N2 Pd1 Br1 90.73(10) . 4_546 ?
N4 Pd1 Br1 88.74(10) . . ?
N1 Pd1 Br1 89.42(10) . . ?
N3 Pd1 Br1 89.49(10) . . ?
N2 Pd1 Br1 90.42(10) . . ?
Br1 Pd1 Br1 178.143(11) 4_546 . ?
Pd1 Br1 Pd1 171.731(15) 4_556 . ?
O3 C5 C6 113.1(3) . . ?
N3 C6 C5 109.8(3) . . ?
N3 C6 C7 109.2(3) . . ?
C5 C6 C7 113.2(3) . . ?
N4 C7 C8 110.6(3) . . ?
N4 C7 C6 108.9(3) . . ?
C8 C7 C6 112.2(3) . . ?
O4 C8 C7 110.6(3) . . ?
C6 N3 Pd1 110.5(3) . . ?
C7 N4 Pd1 109.7(2) . . ?
O6 S1 O5 112.0(2) . . ?
O6 S1 O8 109.9(2) . . ?
O5 S1 O8 109.77(18) . . ?
O6 S1 O7 109.2(2) . . ?
O5 S1 O7 107.4(2) . . ?
O8 S1 O7 108.5(2) . . ?

loop_
_geom_bond_atom_site_label_1
_geom_bond_atom_site_label_2
_geom_bond_distance
_geom_bond_site_symmetry_2
_geom_bond_publ_flag
O1 C1 1.426(5) . ?
C1 C2 1.529(5) . ?
C2 N1 1.488(5) . ?
C2 C3 1.523(6) . ?
C3 N2 1.495(5) . ?
C3 C4 1.527(6) . ?
C4 O2 1.417(5) . ?
N1 Pd1 2.041(3) . ?
N2 Pd1 2.056(3) . ?
Pd1 N4 2.032(3) . ?
Pd1 N3 2.042(3) . ?
Pd1 Br1 2.5757(5) 4_546 ?
Pd1 Br1 2.5872(5) . ?
O3 C5 1.417(6) . ?
C5 C6 1.524(5) . ?
C6 N3 1.494(5) . ?
C6 C7 1.527(6) . ?
C7 N4 1.490(5) . ?
C7 C8 1.523(5) . ?
C8 O4 1.419(5) . ?
O5 S1 1.467(3) . ?
S1 O6 1.456(3) . ?
S1 O8 1.478(3) . ?
S1 O7 1.483(4) . ?

loop_
_geom_torsion_atom_site_label_1
_geom_torsion_atom_site_label_2
_geom_torsion_atom_site_label_3
_geom_torsion_atom_site_label_4
_geom_torsion
_geom_torsion_site_symmetry_1
_geom_torsion_site_symmetry_2
_geom_torsion_site_symmetry_3
_geom_torsion_site_symmetry_4
_geom_torsion_publ_flag
O1 C1 C2 N1 -67.4(4) . . . . ?
O1 C1 C2 C3 54.1(5) . . . . ?
N1 C2 C3 N2 -53.4(4) . . . . ?
C1 C2 C3 N2 -177.1(3) . . . . ?
N1 C2 C3 C4 -175.9(3) . . . . ?
C1 C2 C3 C4 60.3(5) . . . . ?
N2 C3 C4 O2 53.8(5) . . . . ?
C2 C3 C4 O2 174.8(3) . . . . ?
C3 C2 N1 Pd1 43.7(3) . . . . ?
C1 C2 N1 Pd1 169.3(3) . . . . ?
C2 C3 N2 Pd1 36.7(4) . . . . ?
C4 C3 N2 Pd1 159.5(3) . . . . ?
O3 C5 C6 N3 -72.4(4) . . . . ?
O3 C5 C6 C7 49.9(5) . . . . ?
N3 C6 C7 N4 -45.9(4) . . . . ?
C5 C6 C7 N4 -168.6(3) . . . . ?
N3 C6 C7 C8 -168.6(3) . . . . ?
C5 C6 C7 C8 68.7(5) . . . . ?
N4 C7 C8 O4 -67.3(4) . . . . ?
C6 C7 C8 O4 54.5(5) . . . . ?
C5 C6 N3 Pd1 156.3(3) . . . . ?
C7 C6 N3 Pd1 31.6(4) . . . . ?
C8 C7 N4 Pd1 162.0(3) . . . . ?
C6 C7 N4 Pd1 38.3(4) . . . . ?
